data_7103428
loop_
_publ_author_name
'Bacon, Catherine E'
'Eisler, Dana J'
'Melen, Rebecca L'
'Rawson, Jeremy M'

_publ_section_title
;
 Formation of N-bridgehead 1,2,5-thiadiazolium and selenadiazolium
 rings through an intramolecular cyclisation reaction.
;
_journal_issue 40
_journal_name_full 'Chemical communications (Cambridge, England)'
_journal_page_first 4924
_journal_page_last 4926
_journal_paper_doi 10.1039/b809987a
_journal_year 2008
_chemical_formula_moiety 'C12 H9 Cl N2 Se'
_chemical_formula_sum 'C12 H9 Cl N2 Se'
_chemical_formula_weight 295.62
_chemical_name_systematic
;
?
;
_space_group_IT_number 96
_symmetry_cell_setting tetragonal
_symmetry_space_group_name_Hall 'P 4nw 2abw'
_symmetry_space_group_name_H-M 'P 43 21 2'
_atom_sites_solution_hydrogens geom
_atom_sites_solution_primary direct
_atom_sites_solution_secondary difmap
_audit_creation_method SHELXL-97
_cell_angle_alpha 90.00
_cell_angle_beta 90.00
_cell_angle_gamma 90.00
_cell_formula_units_Z 8
_cell_length_a 8.27180(10)
_cell_length_b 8.27180(10)
_cell_length_c 33.0787(7)
_cell_measurement_reflns_used 27337
_cell_measurement_temperature 180(2)
_cell_measurement_theta_max 27.48
_cell_measurement_theta_min 1.02
_cell_volume 2263.33(6)
_computing_cell_refinement 'HKL Scalepack (Otwinowski & Minor 1997)'
_computing_data_reduction
;
HKL Denzo and Scalepack (Otwinowski & Minor 1997)
;
_computing_publication_material 'SHELXL-97 (Sheldrick 1997)'
_computing_structure_refinement 'SHELXL-97 (Sheldrick 1997)'
_computing_structure_solution 'SHELXL-97 (Sheldrick 1997)'
_diffrn_ambient_temperature 180(2)
_diffrn_measured_fraction_theta_full 0.999
_diffrn_measured_fraction_theta_max 0.999
_diffrn_measurement_device_type 'Nonius Kappa CCD'
_diffrn_measurement_method 'Thin slice \w and \f scans'
_diffrn_radiation_source 'fine-focus sealed tube'
_diffrn_radiation_type MoK\a
_diffrn_radiation_wavelength 0.71073
_diffrn_reflns_av_R_equivalents 0.0552
_diffrn_reflns_av_sigmaI/netI 0.0427
_diffrn_reflns_limit_h_max 9
_diffrn_reflns_limit_h_min -8
_diffrn_reflns_limit_k_max 10
_diffrn_reflns_limit_k_min -10
_diffrn_reflns_limit_l_max 41
_diffrn_reflns_limit_l_min -32
_diffrn_reflns_number 10232
_diffrn_reflns_theta_full 26.33
_diffrn_reflns_theta_max 26.33
_diffrn_reflns_theta_min 2.75
_exptl_absorpt_coefficient_mu 3.524
_exptl_absorpt_correction_T_max 0.855
_exptl_absorpt_correction_T_min 0.678
_exptl_absorpt_correction_type multi-scan
_exptl_absorpt_process_details
;
multi-scan from symmetry-related measurements
Sortav (Blessing 1995)
;
_exptl_crystal_colour colourless
_exptl_crystal_density_diffrn 1.735
_exptl_crystal_density_method 'not measured'
_exptl_crystal_description plate
_exptl_crystal_F_000 1168
_exptl_crystal_size_max 0.14
_exptl_crystal_size_mid 0.14
_exptl_crystal_size_min 0.05
_refine_diff_density_max 0.866
_refine_diff_density_min -0.447
_refine_diff_density_rms 0.089
_refine_ls_abs_structure_details 'Flack H D (1983), Acta Cryst. A39, 876-881'
_refine_ls_abs_structure_Flack 0.019(19)
_refine_ls_extinction_method none
_refine_ls_goodness_of_fit_ref 1.190
_refine_ls_hydrogen_treatment constr
_refine_ls_matrix_type full
_refine_ls_number_parameters 145
_refine_ls_number_reflns 2314
_refine_ls_number_restraints 0
_refine_ls_restrained_S_all 1.190
_refine_ls_R_factor_all 0.0505
_refine_ls_R_factor_gt 0.0412
_refine_ls_shift/su_max 0.000
_refine_ls_shift/su_mean 0.000
_refine_ls_structure_factor_coef Fsqd
_refine_ls_weighting_details 'calc w=1/[\s^2^(Fo^2^)+(0.0134P)^2^+4.4628P] where P=(Fo^2^+2Fc^2^)/3'
_refine_ls_weighting_scheme calc
_refine_ls_wR_factor_gt 0.0816
_refine_ls_wR_factor_ref 0.0853
_reflns_number_gt 2078
_reflns_number_total 2314
_reflns_threshold_expression >2sigma(I)
_cod_data_source_file b809987a.txt
_cod_data_source_block jr0807
_cod_depositor_comments
;
The following automatic conversions were performed:
'_symmetry_cell_setting' value 'Tetragonal' changed to 'tetragonal'
according to '/home/saulius/struct/CIF-dictionaries/cif_core.dic'
dictionary named 'cif_core.dic' version 2.4.1 from 2010-06-29.

Automatic conversion script
Id: cif_fix_enum 1527 2010-12-29 10:47:43Z saulius 
;
_cod_original_sg_symbol_Hall P4nw2abw
_cod_original_sg_symbol_H-M P43212
_cod_database_code 7103428

loop_
_symmetry_equiv_pos_as_xyz
'x, y, z'
'-x, -y, z+1/2'
'-y+1/2, x+1/2, z+3/4'
'y+1/2, -x+1/2, z+1/4'
'-x+1/2, y+1/2, -z+3/4'
'x+1/2, -y+1/2, -z+1/4'
'y, x, -z'
'-y, -x, -z+1/2'

loop_
_atom_site_label
_atom_site_type_symbol
_atom_site_fract_x
_atom_site_fract_y
_atom_site_fract_z
_atom_site_U_iso_or_equiv
_atom_site_adp_type
_atom_site_occupancy
_atom_site_symmetry_multiplicity
_atom_site_calc_flag
_atom_site_refinement_flags
_atom_site_disorder_assembly
_atom_site_disorder_group
Se1 Se 0.60735(6) 0.46002(6) 0.104277(17) 0.03203(14) Uani 1 1 d . . .
Cl1 Cl 0.33703(16) 0.32955(16) 0.11898(5) 0.0436(4) Uani 1 1 d . . .
N1 N 0.4972(4) 0.6150(5) 0.07668(12) 0.0312(10) Uani 1 1 d . . .
C1 C 0.5848(6) 0.7299(6) 0.06203(15) 0.0309(11) Uani 1 1 d . . .
C2 C 0.5051(6) 0.8529(6) 0.03587(15) 0.0296(11) Uani 1 1 d . . .
C3 C 0.5224(7) 1.0175(6) 0.04220(17) 0.0377(13) Uani 1 1 d . . .
H3A H 0.5893 1.0565 0.0634 0.045 Uiso 1 1 calc R . .
C4 C 0.4412(7) 1.1244(7) 0.01724(18) 0.0422(14) Uani 1 1 d . . .
H4A H 0.4496 1.2373 0.0221 0.051 Uiso 1 1 calc R . .
C5 C 0.3485(7) 1.0695(7) -0.01444(18) 0.0420(14) Uani 1 1 d . . .
H5A H 0.2969 1.1443 -0.0320 0.050 Uiso 1 1 calc R . .
C6 C 0.3307(6) 0.9072(7) -0.02056(17) 0.0388(13) Uani 1 1 d . . .
H6A H 0.2652 0.8696 -0.0422 0.047 Uiso 1 1 calc R . .
C7 C 0.4069(6) 0.7974(7) 0.00435(17) 0.0368(13) Uani 1 1 d . . .
H7A H 0.3927 0.6847 0.0001 0.044 Uiso 1 1 calc R . .
C8 C 0.7593(6) 0.7279(6) 0.06880(15) 0.0301(11) Uani 1 1 d . . .
C9 C 0.8768(7) 0.8338(6) 0.05501(15) 0.0353(12) Uani 1 1 d . . .
H9A H 0.8478 0.9284 0.0404 0.042 Uiso 1 1 calc R . .
C10 C 1.0364(7) 0.7990(6) 0.06289(16) 0.0392(13) Uani 1 1 d . . .
H10A H 1.1187 0.8691 0.0532 0.047 Uiso 1 1 calc R . .
C11 C 1.0776(6) 0.6642(7) 0.08464(16) 0.0361(13) Uani 1 1 d . . .
H11A H 1.1878 0.6409 0.0902 0.043 Uiso 1 1 calc R . .
C12 C 0.9584(6) 0.5635(6) 0.09817(16) 0.0347(12) Uani 1 1 d . . .
H12A H 0.9864 0.4699 0.1132 0.042 Uiso 1 1 calc R . .
N2 N 0.8019(4) 0.5952(5) 0.09043(13) 0.0290(10) Uani 1 1 d . . .

loop_
_atom_site_aniso_label
_atom_site_aniso_U_11
_atom_site_aniso_U_22
_atom_site_aniso_U_33
_atom_site_aniso_U_23
_atom_site_aniso_U_13
_atom_site_aniso_U_12
Se1 0.0282(3) 0.0293(3) 0.0386(3) 0.0015(2) 0.0009(2) 0.0012(2)
Cl1 0.0365(7) 0.0358(7) 0.0585(9) 0.0101(6) 0.0049(6) -0.0027(6)
N1 0.028(2) 0.030(2) 0.036(2) 0.0007(19) 0.0013(17) 0.0014(17)
C1 0.029(3) 0.030(3) 0.033(3) -0.003(2) -0.001(2) -0.0008(19)
C2 0.021(3) 0.032(3) 0.036(3) 0.001(2) 0.004(2) 0.0022(19)
C3 0.034(3) 0.036(3) 0.042(3) 0.001(3) 0.005(3) -0.001(2)
C4 0.042(3) 0.030(3) 0.055(4) 0.007(3) 0.009(3) 0.002(2)
C5 0.037(3) 0.044(4) 0.046(3) 0.008(3) 0.006(3) 0.014(2)
C6 0.031(3) 0.050(3) 0.036(3) 0.001(3) -0.004(2) 0.004(3)
C7 0.038(3) 0.033(3) 0.040(3) 0.000(2) 0.002(3) 0.002(2)
C8 0.032(3) 0.025(3) 0.033(3) -0.003(2) 0.001(2) 0.000(2)
C9 0.039(3) 0.032(3) 0.034(3) -0.001(2) 0.007(3) -0.006(2)
C10 0.037(3) 0.040(3) 0.040(3) -0.008(3) 0.008(3) -0.009(2)
C11 0.026(3) 0.043(3) 0.039(3) -0.012(3) 0.001(2) 0.006(2)
C12 0.035(3) 0.032(3) 0.038(3) -0.010(2) -0.002(2) 0.000(2)
N2 0.019(2) 0.032(2) 0.035(2) -0.0058(19) 0.0022(17) -0.0017(17)

loop_
_atom_type_symbol
_atom_type_description
_atom_type_scat_dispersion_real
_atom_type_scat_dispersion_imag
_atom_type_scat_source
C C 0.0033 0.0016 'International Tables Vol C Tables 4.2.6.8 and 6.1.1.4'
H H 0.0000 0.0000 'International Tables Vol C Tables 4.2.6.8 and 6.1.1.4'
N N 0.0061 0.0033 'International Tables Vol C Tables 4.2.6.8 and 6.1.1.4'
Cl Cl 0.1484 0.1585 'International Tables Vol C Tables 4.2.6.8 and 6.1.1.4'
Se Se -0.0929 2.2259 'International Tables Vol C Tables 4.2.6.8 and 6.1.1.4'

loop_
_geom_angle_atom_site_label_1
_geom_angle_atom_site_label_2
_geom_angle_atom_site_label_3
_geom_angle
_geom_angle_site_symmetry_1
_geom_angle_site_symmetry_3
_geom_angle_publ_flag
N1 Se1 N2 83.95(17) . . ?
N1 Se1 Cl1 87.39(12) . . ?
N2 Se1 Cl1 170.93(12) . . ?
C1 N1 Se1 115.2(3) . . ?
N1 C1 C8 119.3(5) . . ?
N1 C1 C2 118.2(4) . . ?
C8 C1 C2 122.3(4) . . ?
C3 C2 C7 119.7(5) . . ?
C3 C2 C1 122.5(5) . . ?
C7 C2 C1 117.8(4) . . ?
C4 C3 C2 119.2(5) . . ?
C4 C3 H3A 120.4 . . ?
C2 C3 H3A 120.4 . . ?
C5 C4 C3 121.0(5) . . ?
C5 C4 H4A 119.5 . . ?
C3 C4 H4A 119.5 . . ?
C6 C5 C4 119.8(6) . . ?
C6 C5 H5A 120.1 . . ?
C4 C5 H5A 120.1 . . ?
C5 C6 C7 120.7(6) . . ?
C5 C6 H6A 119.7 . . ?
C7 C6 H6A 119.7 . . ?
C6 C7 C2 119.6(5) . . ?
C6 C7 H7A 120.2 . . ?
C2 C7 H7A 120.2 . . ?
N2 C8 C9 120.2(5) . . ?
N2 C8 C1 110.3(4) . . ?
C9 C8 C1 129.4(5) . . ?
C10 C9 C8 118.6(5) . . ?
C10 C9 H9A 120.7 . . ?
C8 C9 H9A 120.7 . . ?
C11 C10 C9 120.5(5) . . ?
C11 C10 H10A 119.7 . . ?
C9 C10 H10A 119.7 . . ?
C12 C11 C10 119.3(5) . . ?
C12 C11 H11A 120.4 . . ?
C10 C11 H11A 120.4 . . ?
N2 C12 C11 120.9(5) . . ?
N2 C12 H12A 119.6 . . ?
C11 C12 H12A 119.6 . . ?
C12 N2 C8 120.5(4) . . ?
C12 N2 Se1 128.2(4) . . ?
C8 N2 Se1 111.2(3) . . ?

loop_
_geom_bond_atom_site_label_1
_geom_bond_atom_site_label_2
_geom_bond_distance
_geom_bond_site_symmetry_2
_geom_bond_publ_flag
Se1 N1 1.819(4) . ?
Se1 N2 2.013(4) . ?
Se1 Cl1 2.5300(14) . ?
N1 C1 1.290(6) . ?
C1 C8 1.461(7) . ?
C1 C2 1.490(7) . ?
C2 C3 1.385(7) . ?
C2 C7 1.399(7) . ?
C3 C4 1.384(7) . ?
C3 H3A 0.9500 . ?
C4 C5 1.376(8) . ?
C4 H4A 0.9500 . ?
C5 C6 1.366(8) . ?
C5 H5A 0.9500 . ?
C6 C7 1.379(7) . ?
C6 H6A 0.9500 . ?
C7 H7A 0.9500 . ?
C8 N2 1.357(6) . ?
C8 C9 1.386(7) . ?
C9 C10 1.376(8) . ?
C9 H9A 0.9500 . ?
C10 C11 1.370(8) . ?
C10 H10A 0.9500 . ?
C11 C12 1.365(7) . ?
C11 H11A 0.9500 . ?
C12 N2 1.345(6) . ?
C12 H12A 0.9500 . ?

loop_
_cod_related_entry_id
_cod_related_entry_database
_cod_related_entry_code
1 ChemSpider 30653061
